data_4086923
loop_
_publ_author_name
'Koch, James G.'
'Brennessel, William W.'
'Kraft, Bradley M.'

_publ_section_title
;
 Neutral and Cationic Bis-Chelate Monoorganosilicon(IV) Complexes of
 1-Hydroxy-2-pyridinone
;
_journal_issue 3
_journal_name_full Organometallics
_journal_page_first 594
_journal_paper_doi 10.1021/acs.organomet.6b00796
_journal_volume 36
_journal_year 2017
_chemical_formula_moiety 'C17 H15 Cl N2 O4 Si, C H Cl3'
_chemical_formula_sum 'C18 H16 Cl4 N2 O4 Si'
_chemical_formula_weight 494.22
_chemical_name_common sjfbk29
_chemical_name_systematic
; 
 ? 
;
_space_group_crystal_system monoclinic
_space_group_IT_number 14
_space_group_name_Hall '-P 2yn'
_space_group_name_H-M_alt 'P 1 21/n 1'
_symmetry_space_group_name_Hall '-P 2yn'
_symmetry_space_group_name_H-M 'P 1 21/n 1'
_atom_sites_solution_hydrogens geom
_atom_sites_solution_primary direct
_atom_sites_solution_secondary difmap
_audit_creation_method SHELXL-2013
_cell_angle_alpha 90
_cell_angle_beta 97.834(4)
_cell_angle_gamma 90
_cell_formula_units_Z 4
_cell_length_a 6.4942(11)
_cell_length_b 20.662(3)
_cell_length_c 15.587(3)
_cell_measurement_reflns_used 4052
_cell_measurement_temperature 100.0(5)
_cell_measurement_theta_max 29.19
_cell_measurement_theta_min 2.64
_cell_volume 2072.0(6)
_computing_cell_refinement 'SAINT (Bruker, 2013)'
_computing_data_collection 'APEX2 (Bruker, 2013)'
_computing_data_reduction 'SAINT (Bruker, 2013)'
_computing_molecular_graphics 'SHELXTL (Sheldrick, 2008)'
_computing_publication_material 'SHELXTL (Sheldrick, 2008)'
_computing_structure_refinement 'SHELXL-2013 (Sheldrick, 2013)'
_computing_structure_solution 'SIR2011 (Burla et al., 2012)'
_diffrn_ambient_temperature 100.0(5)
_diffrn_measured_fraction_theta_full 1.000
_diffrn_measured_fraction_theta_max 0.991
_diffrn_measurement_device_type 'Bruker SMART APEX II CCD platform'
_diffrn_measurement_method '\w scans'
_diffrn_radiation_type MoK\a
_diffrn_radiation_wavelength 0.71073
_diffrn_reflns_av_R_equivalents 0.1152
_diffrn_reflns_av_unetI/netI 0.0800
_diffrn_reflns_Laue_measured_fraction_full 1.000
_diffrn_reflns_Laue_measured_fraction_max 0.991
_diffrn_reflns_limit_h_max 9
_diffrn_reflns_limit_h_min -9
_diffrn_reflns_limit_k_max 28
_diffrn_reflns_limit_k_min -28
_diffrn_reflns_limit_l_max 21
_diffrn_reflns_limit_l_min -21
_diffrn_reflns_number 32163
_diffrn_reflns_point_group_measured_fraction_full 1.000
_diffrn_reflns_point_group_measured_fraction_max 0.991
_diffrn_reflns_theta_full 29.575
_diffrn_reflns_theta_max 29.715
_diffrn_reflns_theta_min 1.971
_diffrn_source 'fine-focus sealed tube'
_exptl_absorpt_coefficient_mu 0.658
_exptl_absorpt_correction_T_max 0.7459
_exptl_absorpt_correction_T_min 0.6393
_exptl_absorpt_correction_type multi-scan
_exptl_absorpt_process_details 'SADABS (Sheldrick, 2012)'
_exptl_crystal_colour colorless
_exptl_crystal_density_diffrn 1.584
_exptl_crystal_description needle
_exptl_crystal_F_000 1008
_exptl_crystal_size_max 0.50
_exptl_crystal_size_mid 0.10
_exptl_crystal_size_min 0.06
_refine_diff_density_max 0.482
_refine_diff_density_min -0.411
_refine_diff_density_rms 0.095
_refine_ls_extinction_method none
_refine_ls_goodness_of_fit_ref 1.013
_refine_ls_hydrogen_treatment constr
_refine_ls_matrix_type full
_refine_ls_number_parameters 275
_refine_ls_number_reflns 5822
_refine_ls_number_restraints 30
_refine_ls_restrained_S_all 1.020
_refine_ls_R_factor_all 0.1005
_refine_ls_R_factor_gt 0.0561
_refine_ls_shift/su_max 0.000
_refine_ls_shift/su_mean 0.000
_refine_ls_structure_factor_coef Fsqd
_refine_ls_weighting_details 'w=1/[\s^2^(Fo^2^)+(0.0470P)^2^+1.9289P] where P=(Fo^2^+2Fc^2^)/3'
_refine_ls_weighting_scheme calc
_refine_ls_wR_factor_gt 0.1123
_refine_ls_wR_factor_ref 0.1287
_reflns_Friedel_coverage 0.000
_reflns_number_gt 3830
_reflns_number_total 5822
_reflns_threshold_expression 'I > 2\s(I)'
_cod_data_source_file 20161212_Combined.cif
_cod_data_source_block 02
_cod_depositor_comments 'Adding full bibliography for 4086922--4086931.cif.'
_cod_database_code 4086923
_shelx_space_group_comment
; 
The symmetry employed for this shelxl refinement is uniquely defined 
by the following loop, which should always be used as a source of 
symmetry information in preference to the above space-group names. 
They are only intended as comments. 
;
_shelx_estimated_absorpt_t_min 0.734
_shelx_estimated_absorpt_t_max 0.962
_shelxl_version_number 2013-4

loop_
_space_group_symop_operation_xyz
'x, y, z'
'-x+1/2, y+1/2, -z+1/2'
'-x, -y, -z'
'x-1/2, -y-1/2, z-1/2'

loop_
_atom_site_label
_atom_site_type_symbol
_atom_site_fract_x
_atom_site_fract_y
_atom_site_fract_z
_atom_site_U_iso_or_equiv
_atom_site_adp_type
_atom_site_occupancy
_atom_site_site_symmetry_order
_atom_site_calc_flag
_atom_site_refinement_flags_posn
_atom_site_refinement_flags_adp
_atom_site_refinement_flags_occupancy
_atom_site_disorder_assembly
_atom_site_disorder_group
Si1 Si 0.82729(13) 0.18628(4) 0.44360(5) 0.01497(17) Uani 1 1 d . . . . .
Cl1 Cl 0.99077(12) 0.13415(3) 0.56090(5) 0.01786(16) Uani 1 1 d . . . . .
O1 O 0.5762(3) 0.15714(10) 0.45809(14) 0.0179(4) Uani 1 1 d . . . . .
O2 O 0.8507(3) 0.11042(10) 0.38416(13) 0.0189(4) Uani 1 1 d . . . . .
O3 O 1.0766(3) 0.20635(10) 0.41433(13) 0.0166(4) Uani 1 1 d . . . . .
O4 O 0.7182(3) 0.22353(10) 0.34131(13) 0.0189(4) Uani 1 1 d . . . . .
N1 N 0.5360(4) 0.09759(12) 0.42434(16) 0.0150(6) Uani 0.72(3) 1 d . . P A 1
C1 C 0.6902(4) 0.07219(13) 0.38460(17) 0.0161(6) Uani 0.72(3) 1 d . . P A 1
N2 N 1.0599(4) 0.23543(12) 0.33573(16) 0.0157(6) Uani 0.70(3) 1 d . . P B 1
C6 C 0.8637(4) 0.24551(13) 0.29727(17) 0.0151(6) Uani 0.70(3) 1 d . . P B 1
N1' N 0.6902(4) 0.07219(13) 0.38460(17) 0.0161(6) Uani 0.28(3) 1 d . . P A 5
C1' C 0.5360(4) 0.09759(12) 0.42434(16) 0.0150(6) Uani 0.28(3) 1 d . . P A 5
N2' N 0.8637(4) 0.24551(13) 0.29727(17) 0.0151(6) Uani 0.30(3) 1 d . . P B 5
C6' C 1.0599(4) 0.23543(12) 0.33573(16) 0.0157(6) Uani 0.30(3) 1 d . . P B 5
C2 C 0.6675(5) 0.01069(15) 0.3497(2) 0.0225(7) Uani 1 1 d . . . . .
H2 H 0.7743 -0.0080 0.3219 0.027 Uiso 1 1 calc R U . A 1
C3 C 0.4889(6) -0.02261(15) 0.3561(2) 0.0261(7) Uani 1 1 d . . . . .
H3 H 0.4720 -0.0651 0.3329 0.031 Uiso 1 1 calc R U . . .
C4 C 0.3310(5) 0.00501(15) 0.3961(2) 0.0245(7) Uani 1 1 d . . . . .
H4 H 0.2062 -0.0183 0.3994 0.029 Uiso 1 1 calc R U . . .
C5 C 0.3561(5) 0.06593(15) 0.43080(19) 0.0188(6) Uani 1 1 d . . . . .
H5 H 0.2503 0.0854 0.4586 0.023 Uiso 1 1 calc R U . A 1
C7 C 0.8265(5) 0.27569(14) 0.21781(18) 0.0172(6) Uani 1 1 d . . . . .
H7 H 0.6885 0.2825 0.1902 0.021 Uiso 1 1 calc R U . B 1
C8 C 0.9935(5) 0.29567(14) 0.17964(19) 0.0192(6) Uani 1 1 d . . . . .
H8 H 0.9718 0.3170 0.1252 0.023 Uiso 1 1 calc R U . . .
C9 C 1.1963(5) 0.28469(14) 0.2207(2) 0.0196(6) Uani 1 1 d . . . . .
H9 H 1.3119 0.2985 0.1941 0.023 Uiso 1 1 calc R U . . .
C10 C 1.2274(5) 0.25413(14) 0.29909(19) 0.0172(6) Uani 1 1 d . . . . .
H10 H 1.3641 0.2462 0.3273 0.021 Uiso 1 1 calc R U . B 1
C11 C 0.7902(5) 0.26246(14) 0.50959(18) 0.0153(6) Uani 1 1 d . . . . .
C12 C 0.9602(5) 0.29320(14) 0.55627(19) 0.0181(6) Uani 1 1 d . . . . .
H12 H 1.0960 0.2780 0.5511 0.022 Uiso 1 1 calc R U . . .
C13 C 0.9373(5) 0.34581(14) 0.6106(2) 0.0207(6) Uani 1 1 d . . . . .
H13 H 1.0572 0.3654 0.6417 0.025 Uiso 1 1 calc R U . . .
C14 C 0.7422(5) 0.36970(15) 0.6197(2) 0.0225(7) Uani 1 1 d . . . . .
C15 C 0.5719(5) 0.34101(14) 0.5707(2) 0.0204(6) Uani 1 1 d . . . . .
H15 H 0.4368 0.3577 0.5738 0.025 Uiso 1 1 calc R U . . .
C16 C 0.5946(5) 0.28840(14) 0.51704(19) 0.0168(6) Uani 1 1 d . . . . .
H16 H 0.4746 0.2697 0.4848 0.020 Uiso 1 1 calc R U . . .
C17 C 0.7164(6) 0.42394(17) 0.6823(2) 0.0336(8) Uani 1 1 d . . . . .
H17A H 0.8313 0.4229 0.7300 0.050 Uiso 1 1 calc R U . . .
H17B H 0.5843 0.4186 0.7053 0.050 Uiso 1 1 calc R U . . .
H17C H 0.7167 0.4655 0.6521 0.050 Uiso 1 1 calc R U . . .
C18 C 0.7745(5) 0.41837(17) 0.3993(3) 0.0236(7) Uani 0.898(11) 1 d D . P C 1
H18 H 0.7557 0.3867 0.4461 0.028 Uiso 0.898(11) 1 calc R U P C 1
Cl2 Cl 1.02378(14) 0.40666(4) 0.36949(6) 0.0300(2) Uani 0.898(11) 1 d D . P C 1
Cl3 Cl 0.5807(3) 0.40343(12) 0.31083(16) 0.0306(4) Uani 0.898(11) 1 d D . P C 1
Cl4 Cl 0.7481(3) 0.49691(11) 0.4401(2) 0.0409(6) Uani 0.898(11) 1 d D . P C 1
C18' C 0.7833(16) 0.4251(9) 0.4040(14) 0.0236(7) Uani 0.102(11) 1 d D . P C 5
H18' H 0.7743 0.4055 0.4621 0.028 Uiso 0.102(11) 1 calc R U P C 5
Cl2' Cl 1.02378(14) 0.40666(4) 0.36949(6) 0.0300(2) Uani 0.102(11) 1 d D . P C 5
Cl3' Cl 0.577(2) 0.3978(10) 0.3273(16) 0.0306(4) Uani 0.102(11) 1 d D . P C 5
Cl4' Cl 0.775(2) 0.5102(8) 0.4095(17) 0.0409(6) Uani 0.102(11) 1 d D . P C 5

loop_
_atom_site_aniso_label
_atom_site_aniso_U_11
_atom_site_aniso_U_22
_atom_site_aniso_U_33
_atom_site_aniso_U_23
_atom_site_aniso_U_13
_atom_site_aniso_U_12
Si1 0.0142(4) 0.0156(4) 0.0155(4) -0.0008(3) 0.0033(3) 0.0001(3)
Cl1 0.0217(4) 0.0155(3) 0.0164(3) 0.0012(3) 0.0027(3) 0.0020(3)
O1 0.0174(11) 0.0142(10) 0.0227(11) -0.0052(8) 0.0043(9) -0.0021(8)
O2 0.0163(11) 0.0205(11) 0.0204(11) -0.0072(9) 0.0047(9) -0.0002(8)
O3 0.0152(10) 0.0209(11) 0.0141(10) 0.0047(8) 0.0035(8) 0.0019(8)
O4 0.0134(10) 0.0280(12) 0.0158(10) 0.0027(9) 0.0039(8) 0.0011(9)
N1 0.0177(13) 0.0127(12) 0.0144(13) -0.0002(10) 0.0010(10) -0.0008(10)
C1 0.0160(14) 0.0188(14) 0.0135(14) -0.0012(11) 0.0019(11) 0.0029(11)
N2 0.0189(14) 0.0139(12) 0.0149(13) 0.0002(10) 0.0049(10) -0.0008(10)
C6 0.0132(13) 0.0153(13) 0.0168(14) -0.0027(10) 0.0019(11) 0.0003(10)
N1' 0.0160(14) 0.0188(14) 0.0135(14) -0.0012(11) 0.0019(11) 0.0029(11)
C1' 0.0177(13) 0.0127(12) 0.0144(13) -0.0002(10) 0.0010(10) -0.0008(10)
N2' 0.0132(13) 0.0153(13) 0.0168(14) -0.0027(10) 0.0019(11) 0.0003(10)
C6' 0.0189(14) 0.0139(12) 0.0149(13) 0.0002(10) 0.0049(10) -0.0008(10)
C2 0.0290(18) 0.0199(15) 0.0181(16) -0.0053(12) 0.0006(13) 0.0054(13)
C3 0.044(2) 0.0125(14) 0.0189(16) 0.0012(12) -0.0037(15) -0.0009(14)
C4 0.0296(18) 0.0196(15) 0.0228(17) 0.0059(13) -0.0020(14) -0.0076(13)
C5 0.0183(15) 0.0208(15) 0.0168(15) 0.0046(12) 0.0008(12) -0.0018(12)
C7 0.0173(15) 0.0190(14) 0.0142(14) -0.0018(11) -0.0018(11) 0.0020(11)
C8 0.0290(17) 0.0162(14) 0.0128(14) -0.0007(11) 0.0041(12) 0.0030(13)
C9 0.0205(16) 0.0199(14) 0.0201(15) -0.0020(12) 0.0092(12) -0.0022(12)
C10 0.0161(14) 0.0174(14) 0.0187(15) -0.0030(11) 0.0041(12) -0.0013(11)
C11 0.0188(15) 0.0148(13) 0.0125(13) 0.0003(11) 0.0037(11) 0.0010(11)
C12 0.0202(15) 0.0168(14) 0.0172(14) 0.0025(11) 0.0017(12) -0.0009(12)
C13 0.0256(17) 0.0145(14) 0.0205(16) 0.0025(12) -0.0032(13) -0.0032(12)
C14 0.0320(18) 0.0174(15) 0.0174(15) 0.0013(12) 0.0015(13) 0.0003(13)
C15 0.0248(17) 0.0161(14) 0.0212(16) 0.0003(12) 0.0058(13) 0.0030(12)
C16 0.0191(15) 0.0159(14) 0.0152(14) 0.0034(11) 0.0020(12) -0.0006(11)
C17 0.041(2) 0.0236(17) 0.036(2) -0.0116(15) 0.0023(17) -0.0017(15)
C18 0.0296(18) 0.0178(16) 0.0236(17) -0.0021(13) 0.0048(14) 0.0000(13)
Cl2 0.0309(5) 0.0303(4) 0.0301(4) -0.0053(3) 0.0093(4) -0.0034(4)
Cl3 0.0330(5) 0.0270(6) 0.0307(10) -0.0041(6) 0.0003(5) -0.0029(4)
Cl4 0.0442(7) 0.0304(7) 0.0448(13) -0.0171(8) -0.0059(7) 0.0093(6)
C18' 0.0296(18) 0.0178(16) 0.0236(17) -0.0021(13) 0.0048(14) 0.0000(13)
Cl2' 0.0309(5) 0.0303(4) 0.0301(4) -0.0053(3) 0.0093(4) -0.0034(4)
Cl3' 0.0330(5) 0.0270(6) 0.0307(10) -0.0041(6) 0.0003(5) -0.0029(4)
Cl4' 0.0442(7) 0.0304(7) 0.0448(13) -0.0171(8) -0.0059(7) 0.0093(6)

loop_
_atom_type_symbol
_atom_type_description
_atom_type_scat_dispersion_real
_atom_type_scat_dispersion_imag
_atom_type_scat_source
C C 0.0033 0.0016 'International Tables Vol C Tables 4.2.6.8 and 6.1.1.4'
H H 0.0000 0.0000 'International Tables Vol C Tables 4.2.6.8 and 6.1.1.4'
N N 0.0061 0.0033 'International Tables Vol C Tables 4.2.6.8 and 6.1.1.4'
O O 0.0106 0.0060 'International Tables Vol C Tables 4.2.6.8 and 6.1.1.4'
Si Si 0.0817 0.0704 'International Tables Vol C Tables 4.2.6.8 and 6.1.1.4'
Cl Cl 0.1484 0.1585 'International Tables Vol C Tables 4.2.6.8 and 6.1.1.4'

loop_
_geom_angle_atom_site_label_1
_geom_angle_atom_site_label_2
_geom_angle_atom_site_label_3
_geom_angle
O1 Si1 O3 170.49(10)
O1 Si1 O4 90.01(10)
O3 Si1 O4 86.36(10)
O1 Si1 O2 85.17(10)
O3 Si1 O2 85.93(10)
O4 Si1 O2 88.17(10)
O1 Si1 C11 91.45(11)
O3 Si1 C11 97.54(12)
O4 Si1 C11 93.47(11)
O2 Si1 C11 176.25(12)
O1 Si1 Cl1 94.22(8)
O3 Si1 Cl1 88.57(7)
O4 Si1 Cl1 172.91(8)
O2 Si1 Cl1 86.52(8)
C11 Si1 Cl1 92.12(9)
N1 O1 Si1 113.00(17)
C1 O2 Si1 113.03(17)
N2 O3 Si1 111.67(17)
C6 O4 Si1 112.26(18)
O1 N1 C1 114.6(2)
O1 N1 C5 122.3(2)
C1 N1 C5 123.1(3)
O2 C1 N1 114.1(2)
O2 C1 C2 126.5(3)
N1 C1 C2 119.4(3)
C6 N2 C10 122.3(3)
C6 N2 O3 115.1(2)
C10 N2 O3 122.6(3)
O4 C6 N2 114.5(2)
O4 C6 C7 124.9(3)
N2 C6 C7 120.6(3)
C3 C2 C1 118.8(3)
C3 C2 H2 120.6
C1 C2 H2 120.6
C2 C3 C4 120.7(3)
C2 C3 H3 119.6
C4 C3 H3 119.6
C5 C4 C3 119.8(3)
C5 C4 H4 120.1
C3 C4 H4 120.1
N1 C5 C4 118.2(3)
N1 C5 H5 120.9
C4 C5 H5 120.9
C8 C7 C6 118.3(3)
C8 C7 H7 120.8
C6 C7 H7 120.8
C7 C8 C9 120.2(3)
C7 C8 H8 119.9
C9 C8 H8 119.9
C10 C9 C8 119.9(3)
C10 C9 H9 120.1
C8 C9 H9 120.1
N2 C10 C9 118.7(3)
N2 C10 H10 120.6
C9 C10 H10 120.6
C12 C11 C16 116.6(3)
C12 C11 Si1 120.5(2)
C16 C11 Si1 122.9(2)
C11 C12 C13 122.0(3)
C11 C12 H12 119.0
C13 C12 H12 119.0
C14 C13 C12 120.9(3)
C14 C13 H13 119.5
C12 C13 H13 119.5
C13 C14 C15 117.5(3)
C13 C14 C17 121.0(3)
C15 C14 C17 121.5(3)
C14 C15 C16 121.5(3)
C14 C15 H15 119.3
C16 C15 H15 119.3
C15 C16 C11 121.4(3)
C15 C16 H16 119.3
C11 C16 H16 119.3
C14 C17 H17A 109.5
C14 C17 H17B 109.5
H17A C17 H17B 109.5
C14 C17 H17C 109.5
H17A C17 H17C 109.5
H17B C17 H17C 109.5
Cl4 C18 Cl2 111.2(2)
Cl4 C18 Cl3 110.5(2)
Cl2 C18 Cl3 110.7(2)
Cl4 C18 H18 108.1
Cl2 C18 H18 108.1
Cl3 C18 H18 108.1
Cl3' C18' Cl4' 109.0(10)
Cl3' C18' H18' 110.7
Cl4' C18' H18' 110.7

loop_
_geom_bond_atom_site_label_1
_geom_bond_atom_site_label_2
_geom_bond_distance
Si1 O1 1.781(2)
Si1 O3 1.790(2)
Si1 O4 1.824(2)
Si1 O2 1.838(2)
Si1 C11 1.913(3)
Si1 Cl1 2.2586(11)
O1 N1 1.350(3)
O2 C1 1.309(3)
O3 N2 1.356(3)
O4 C6 1.322(3)
N1 C1 1.353(4)
N1 C5 1.354(4)
C1 C2 1.382(4)
N2 C6 1.348(4)
N2 C10 1.352(4)
C6 C7 1.378(4)
C2 C3 1.363(5)
C2 H2 0.9500
C3 C4 1.394(5)
C3 H3 0.9500
C4 C5 1.371(4)
C4 H4 0.9500
C5 H5 0.9500
C7 C8 1.370(4)
C7 H7 0.9500
C8 C9 1.403(4)
C8 H8 0.9500
C9 C10 1.365(4)
C9 H9 0.9500
C10 H10 0.9500
C11 C12 1.391(4)
C11 C16 1.398(4)
C12 C13 1.398(4)
C12 H12 0.9500
C13 C14 1.385(5)
C13 H13 0.9500
C14 C15 1.389(4)
C14 C17 1.510(4)
C15 C16 1.391(4)
C15 H15 0.9500
C16 H16 0.9500
C17 H17A 0.9800
C17 H17B 0.9800
C17 H17C 0.9800
C18 Cl4 1.760(3)
C18 Cl2 1.760(3)
C18 Cl3 1.763(3)
C18 H18 1.0000
C18' Cl3' 1.761(8)
C18' Cl4' 1.762(8)
C18' H18' 1.0000

loop_
_geom_torsion_atom_site_label_1
_geom_torsion_atom_site_label_2
_geom_torsion_atom_site_label_3
_geom_torsion_atom_site_label_4
_geom_torsion
O4 Si1 O1 N1 90.77(19)
O2 Si1 O1 N1 2.60(18)
C11 Si1 O1 N1 -175.76(19)
Cl1 Si1 O1 N1 -83.53(18)
O1 Si1 O2 C1 -3.4(2)
O3 Si1 O2 C1 180.0(2)
O4 Si1 O2 C1 -93.5(2)
Cl1 Si1 O2 C1 91.16(19)
O4 Si1 O3 N2 -1.48(18)
O2 Si1 O3 N2 86.94(18)
C11 Si1 O3 N2 -94.50(19)
Cl1 Si1 O3 N2 173.55(17)
O1 Si1 O4 C6 -170.77(19)
O3 Si1 O4 C6 0.43(19)
O2 Si1 O4 C6 -85.61(19)
C11 Si1 O4 C6 97.8(2)
Si1 O1 N1 C1 -1.4(3)
Si1 O1 N1 C5 177.9(2)
Si1 O2 C1 N1 3.4(3)
Si1 O2 C1 C2 -176.2(2)
O1 N1 C1 O2 -1.3(4)
C5 N1 C1 O2 179.3(3)
O1 N1 C1 C2 178.3(3)
C5 N1 C1 C2 -1.1(4)
Si1 O3 N2 C6 2.3(3)
Si1 O3 N2 C10 -178.9(2)
Si1 O4 C6 N2 0.7(3)
Si1 O4 C6 C7 179.8(2)
C10 N2 C6 O4 179.2(3)
O3 N2 C6 O4 -2.0(3)
C10 N2 C6 C7 0.1(4)
O3 N2 C6 C7 178.9(2)
O2 C1 C2 C3 179.9(3)
N1 C1 C2 C3 0.3(4)
C1 C2 C3 C4 0.7(5)
C2 C3 C4 C5 -1.0(5)
O1 N1 C5 C4 -178.6(3)
C1 N1 C5 C4 0.7(4)
C3 C4 C5 N1 0.3(4)
O4 C6 C7 C8 -179.7(3)
N2 C6 C7 C8 -0.7(4)
C6 C7 C8 C9 0.7(4)
C7 C8 C9 C10 -0.1(4)
C6 N2 C10 C9 0.5(4)
O3 N2 C10 C9 -178.2(3)
C8 C9 C10 N2 -0.4(4)
C16 C11 C12 C13 2.4(4)
Si1 C11 C12 C13 -174.8(2)
C11 C12 C13 C14 -0.3(5)
C12 C13 C14 C15 -2.3(4)
C12 C13 C14 C17 176.4(3)
C13 C14 C15 C16 2.7(4)
C17 C14 C15 C16 -176.0(3)
C14 C15 C16 C11 -0.6(5)
C12 C11 C16 C15 -2.0(4)
Si1 C11 C16 C15 175.1(2)
